data_4112201
loop_
_publ_author_name
'Yahong Li'
'Yanhui Shi'
'Aaron L. Odom'

_publ_section_title
;
 Titanium Hydrazido and Imido Complexes: Synthesis, Structure, Reactivity,
 and Relevance to Alkyne Hydroamination
;
_journal_name_full 'Journal of the American Chemical Society'
_journal_page_first 1794
_journal_page_last 1803
_journal_paper_doi 10.1021/ja038320g
_journal_volume 126
_journal_year 2004
_chemical_formula_sum 'C62 H78 N14.5 O Ti3'
_chemical_formula_weight 1186.09
_chemical_name_common 'Ti(NPh)(NHMe2)2(dpma)/[Ti(NPh)(dpma)]2/Et2O/0.5 aniline'
_chemical_name_systematic
; 
 ? 
;
_space_group_IT_number 2
_symmetry_cell_setting triclinic
_symmetry_space_group_name_Hall '-P 1'
_symmetry_space_group_name_H-M 'P -1'
_atom_sites_solution_hydrogens geom
_atom_sites_solution_primary direct
_atom_sites_solution_secondary difmap
_audit_creation_method SHELXL-97
_cell_angle_alpha 72.03(3)
_cell_angle_beta 65.48(3)
_cell_angle_gamma 64.91(3)
_cell_formula_units_Z 2
_cell_length_a 14.816(3)
_cell_length_b 15.601(3)
_cell_length_c 16.673(3)
_cell_measurement_temperature 293(2)
_cell_volume 3134.1(14)
_computing_structure_refinement 'SHELXL-97 (Sheldrick, 1997)'
_computing_structure_solution 'SHELXS-97 (Sheldrick, 1990)'
_diffrn_ambient_temperature 293(2)
_diffrn_measured_fraction_theta_full 0.946
_diffrn_measured_fraction_theta_max 0.946
_diffrn_radiation_monochromator graphite
_diffrn_radiation_source 'fine-focus sealed tube'
_diffrn_radiation_type MoK\a
_diffrn_radiation_wavelength 0.71073
_diffrn_reflns_av_R_equivalents 0.0537
_diffrn_reflns_av_sigmaI/netI 0.0897
_diffrn_reflns_limit_h_max 19
_diffrn_reflns_limit_h_min -19
_diffrn_reflns_limit_k_max 19
_diffrn_reflns_limit_k_min -20
_diffrn_reflns_limit_l_max 21
_diffrn_reflns_limit_l_min -22
_diffrn_reflns_number 37662
_diffrn_reflns_theta_full 28.26
_diffrn_reflns_theta_max 28.26
_diffrn_reflns_theta_min 1.46
_exptl_absorpt_coefficient_mu 0.425
_exptl_crystal_colour red
_exptl_crystal_density_diffrn 1.257
_exptl_crystal_description plate
_exptl_crystal_F_000 1251
_exptl_crystal_size_max 0.55
_exptl_crystal_size_mid 0.21
_exptl_crystal_size_min 0.18
_refine_diff_density_max 0.547
_refine_diff_density_min -0.385
_refine_diff_density_rms 0.060
_refine_ls_extinction_method none
_refine_ls_goodness_of_fit_ref 0.977
_refine_ls_hydrogen_treatment mixed
_refine_ls_matrix_type full
_refine_ls_number_parameters 738
_refine_ls_number_reflns 14685
_refine_ls_number_restraints 0
_refine_ls_restrained_S_all 0.977
_refine_ls_R_factor_all 0.1089
_refine_ls_R_factor_gt 0.0495
_refine_ls_shift/su_max 0.001
_refine_ls_shift/su_mean 0.000
_refine_ls_structure_factor_coef Fsqd
_refine_ls_weighting_details 'calc w=1/[\s^2^(Fo^2^)+(0.0595P)^2^+0.0000P] where P=(Fo^2^+2Fc^2^)/3'
_refine_ls_weighting_scheme calc
_refine_ls_wR_factor_gt 0.1071
_refine_ls_wR_factor_ref 0.1237
_reflns_number_gt 8576
_reflns_number_total 14685
_reflns_threshold_expression >2sigma(I)
_cod_data_source_file ja038320gsi20030908_023011_5.cif
_cod_data_source_block jb
_cod_original_cell_volume 3134.4(11)
_cod_original_formula_sum 'C62 H78 N14.50 O Ti3'
_cod_database_code 4112201

loop_
_symmetry_equiv_pos_as_xyz
'x, y, z'
'-x, -y, -z'

loop_
_atom_site_label
_atom_site_type_symbol
_atom_site_fract_x
_atom_site_fract_y
_atom_site_fract_z
_atom_site_U_iso_or_equiv
_atom_site_adp_type
_atom_site_occupancy
_atom_site_symmetry_multiplicity
_atom_site_calc_flag
_atom_site_refinement_flags
Ti1 Ti 0.21041(3) 0.63479(3) 0.20620(3) 0.02297(11) Uani 1 1 d .
Ti2 Ti 0.32598(3) 0.46146(3) 0.28837(3) 0.02626(12) Uani 1 1 d .
N24 N 0.29247(15) 0.50926(14) 0.18002(14) 0.0260(5) Uani 1 1 d .
N14 N 0.23943(15) 0.59529(14) 0.31177(13) 0.0256(5) Uani 1 1 d .
N11 N 0.05454(16) 0.66233(14) 0.24586(13) 0.0261(5) Uani 1 1 d .
N13 N 0.17468(16) 0.69333(14) 0.07334(13) 0.0264(5) Uani 1 1 d .
N22 N 0.47470(16) 0.46301(15) 0.24059(15) 0.0310(5) Uani 1 1 d .
N12 N 0.26971(16) 0.74398(14) 0.14904(14) 0.0279(5) Uani 1 1 d .
N23 N 0.42383(16) 0.32006(15) 0.35078(14) 0.0305(5) Uani 1 1 d .
N21 N 0.22535(16) 0.38869(15) 0.36089(14) 0.0292(5) Uani 1 1 d .
C124 C 0.2375(2) 0.81021(17) 0.08006(17) 0.0284(6) Uani 1 1 d .
C211 C 0.1241(2) 0.40300(19) 0.36626(18) 0.0311(6) Uani 1 1 d .
H21A H 0.0845 0.4540 0.3342 0.037 Uiso 1 1 calc R
C132 C 0.1566(2) 0.79831(17) 0.05733(17) 0.0290(6) Uani 1 1 d .
H13A H 0.1628 0.8250 -0.0047 0.035 Uiso 1 1 calc R
H13B H 0.0863 0.8316 0.0943 0.035 Uiso 1 1 calc R
C114 C 0.0042(2) 0.69498(17) 0.18243(17) 0.0269(6) Uani 1 1 d .
C141 C 0.2591(2) 0.57526(18) 0.39257(18) 0.0313(6) Uani 1 1 d .
C111 C -0.0259(2) 0.67502(18) 0.32729(18) 0.0299(6) Uani 1 1 d .
H11A H -0.0161 0.6589 0.3823 0.036 Uiso 1 1 calc R
C112 C -0.1218(2) 0.71459(18) 0.31472(19) 0.0348(7) Uani 1 1 d .
H11B H -0.1876 0.7301 0.3589 0.042 Uiso 1 1 calc R
C121 C 0.3395(2) 0.77234(19) 0.16090(19) 0.0326(6) Uani 1 1 d .
H12A H 0.3739 0.7409 0.2029 0.039 Uiso 1 1 calc R
C123 C 0.2851(2) 0.87787(19) 0.04945(19) 0.0352(7) Uani 1 1 d .
H12B H 0.2764 0.9295 0.0036 0.042 Uiso 1 1 calc R
C241 C 0.3222(2) 0.43633(17) 0.13139(17) 0.0287(6) Uani 1 1 d .
C214 C 0.2528(2) 0.30533(19) 0.42092(18) 0.0330(6) Uani 1 1 d .
C133 C 0.2608(2) 0.65024(19) -0.00416(17) 0.0360(7) Uani 1 1 d .
H13C H 0.2398 0.6783 -0.0565 0.054 Uiso 1 1 calc R
H13D H 0.2751 0.5823 0.0072 0.054 Uiso 1 1 calc R
H13E H 0.3232 0.6621 -0.0136 0.054 Uiso 1 1 calc R
C231 C 0.3544(2) 0.2819(2) 0.43572(19) 0.0401(7) Uani 1 1 d .
H23A H 0.3419 0.3117 0.4843 0.048 Uiso 1 1 calc R
H23B H 0.3868 0.2131 0.4505 0.048 Uiso 1 1 calc R
C122 C 0.3503(2) 0.85371(19) 0.10148(19) 0.0377(7) Uani 1 1 d .
H12C H 0.3925 0.8868 0.0963 0.045 Uiso 1 1 calc R
C113 C -0.1024(2) 0.72755(18) 0.22202(19) 0.0336(6) Uani 1 1 d .
H11C H -0.1528 0.7534 0.1936 0.040 Uiso 1 1 calc R
C131 C 0.0752(2) 0.67946(19) 0.08914(17) 0.0321(6) Uani 1 1 d .
H13F H 0.0902 0.6151 0.0815 0.039 Uiso 1 1 calc R
H13G H 0.0411 0.7247 0.0467 0.039 Uiso 1 1 calc R
C212 C 0.0915(2) 0.3307(2) 0.42582(18) 0.0340(6) Uani 1 1 d .
H21B H 0.0266 0.3240 0.4412 0.041 Uiso 1 1 calc R
C224 C 0.5470(2) 0.40530(19) 0.28432(19) 0.0357(7) Uani 1 1 d .
C222 C 0.6184(2) 0.5075(2) 0.1774(2) 0.0408(7) Uani 1 1 d .
H22A H 0.6650 0.5400 0.1403 0.049 Uiso 1 1 calc R
C221 C 0.5205(2) 0.52626(19) 0.17496(19) 0.0362(7) Uani 1 1 d .
H22B H 0.4894 0.5742 0.1352 0.043 Uiso 1 1 calc R
C242 C 0.4285(2) 0.39235(19) 0.08434(18) 0.0378(7) Uani 1 1 d .
H24A H 0.4797 0.4121 0.0839 0.045 Uiso 1 1 calc R
C243 C 0.4574(3) 0.3193(2) 0.0385(2) 0.0505(9) Uani 1 1 d .
H24B H 0.5283 0.2895 0.0082 0.061 Uiso 1 1 calc R
C213 C 0.1738(2) 0.2680(2) 0.45983(19) 0.0383(7) Uani 1 1 d .
H21C H 0.1740 0.2119 0.5010 0.046 Uiso 1 1 calc R
C223 C 0.6352(2) 0.4298(2) 0.2470(2) 0.0424(7) Uani 1 1 d .
H22C H 0.6953 0.4009 0.2639 0.051 Uiso 1 1 calc R
C146 C 0.1955(2) 0.5351(2) 0.47197(18) 0.0416(7) Uani 1 1 d .
H14A H 0.1388 0.5237 0.4719 0.050 Uiso 1 1 calc R
C246 C 0.2462(2) 0.4070(2) 0.1304(2) 0.0430(7) Uani 1 1 d .
H24C H 0.1753 0.4355 0.1618 0.052 Uiso 1 1 calc R
C142 C 0.3452(2) 0.5901(2) 0.3944(2) 0.0430(7) Uani 1 1 d .
H14B H 0.3893 0.6146 0.3422 0.052 Uiso 1 1 calc R
C232 C 0.5093(2) 0.3348(2) 0.3633(2) 0.0445(8) Uani 1 1 d .
H23C H 0.5669 0.2745 0.3665 0.053 Uiso 1 1 calc R
H23D H 0.4830 0.3599 0.4183 0.053 Uiso 1 1 calc R
C233 C 0.4707(2) 0.2520(2) 0.2865(2) 0.0474(8) Uani 1 1 d .
H23E H 0.5129 0.1910 0.3103 0.071 Uiso 1 1 calc R
H23F H 0.5141 0.2769 0.2307 0.071 Uiso 1 1 calc R
H23G H 0.4152 0.2441 0.2770 0.071 Uiso 1 1 calc R
C145 C 0.2183(3) 0.5128(2) 0.5504(2) 0.0557(9) Uani 1 1 d .
H14C H 0.1767 0.4860 0.6029 0.067 Uiso 1 1 calc R
C143 C 0.3645(3) 0.5684(2) 0.4743(3) 0.0575(10) Uani 1 1 d .
H14D H 0.4204 0.5800 0.4757 0.069 Uiso 1 1 calc R
C245 C 0.2765(3) 0.3348(2) 0.0825(2) 0.0603(10) Uani 1 1 d .
H24D H 0.2256 0.3161 0.0808 0.072 Uiso 1 1 calc R
C244 C 0.3823(3) 0.2907(2) 0.0373(2) 0.0594(10) Uani 1 1 d .
H24E H 0.4023 0.2417 0.0063 0.071 Uiso 1 1 calc R
C144 C 0.3015(3) 0.5299(2) 0.5513(3) 0.0660(12) Uani 1 1 d .
H14E H 0.3153 0.5153 0.6045 0.079 Uiso 1 1 calc R
Ti3 Ti 0.98496(4) 0.11781(3) 0.27429(3) 0.02542(12) Uani 1 1 d .
N36 N 0.96646(16) 0.23832(14) 0.23348(14) 0.0274(5) Uani 1 1 d .
N35 N 0.86368(17) 0.15280(16) 0.40972(15) 0.0280(5) Uani 1 1 d .
N31 N 0.88162(17) 0.09235(15) 0.23846(14) 0.0312(5) Uani 1 1 d .
N34 N 1.11402(19) 0.07581(18) 0.14268(16) 0.0352(6) Uani 1 1 d .
N33 N 1.01215(16) -0.04971(14) 0.32228(14) 0.0271(5) Uani 1 1 d .
N32 N 1.10488(17) 0.06344(15) 0.32928(14) 0.0302(5) Uani 1 1 d .
C361 C 0.95023(19) 0.33476(17) 0.19849(17) 0.0251(6) Uani 1 1 d .
C332 C 1.1241(2) -0.09779(18) 0.31768(18) 0.0316(6) Uani 1 1 d .
H33A H 1.1682 -0.1101 0.2574 0.038 Uiso 1 1 calc R
H33B H 1.1327 -0.1588 0.3576 0.038 Uiso 1 1 calc R
C314 C 0.8947(2) -0.00036(18) 0.23654(18) 0.0312(6) Uani 1 1 d .
C324 C 1.1576(2) -0.03521(18) 0.34394(17) 0.0300(6) Uani 1 1 d .
C321 C 1.1601(2) 0.1044(2) 0.34690(18) 0.0346(6) Uani 1 1 d .
H32A H 1.1431 0.1700 0.3424 0.042 Uiso 1 1 calc R
C331 C 0.9872(2) -0.07944(19) 0.25955(19) 0.0351(7) Uani 1 1 d .
H33C H 0.9702 -0.1377 0.2871 0.042 Uiso 1 1 calc R
H33D H 1.0478 -0.0921 0.2057 0.042 Uiso 1 1 calc R
C311 C 0.7980(2) 0.1508(2) 0.20772(18) 0.0339(6) Uani 1 1 d .
H31A H 0.7713 0.2173 0.2019 0.041 Uiso 1 1 calc R
C352 C 0.8824(2) 0.22063(19) 0.44152(18) 0.0357(7) Uani 1 1 d .
H35A H 0.8305 0.2338 0.4987 0.054 Uiso 1 1 calc R
H35B H 0.8772 0.2793 0.3996 0.054 Uiso 1 1 calc R
H35C H 0.9516 0.1928 0.4468 0.054 Uiso 1 1 calc R
C366 C 0.9709(2) 0.39212(18) 0.23461(18) 0.0318(6) Uani 1 1 d .
H36A H 0.9985 0.3647 0.2812 0.038 Uiso 1 1 calc R
C323 C 1.2414(2) -0.0543(2) 0.37007(18) 0.0386(7) Uani 1 1 d .
H32B H 1.2882 -0.1145 0.3840 0.046 Uiso 1 1 calc R
C362 C 0.9112(2) 0.37845(19) 0.12702(17) 0.0310(6) Uani 1 1 d .
H36B H 0.8968 0.3421 0.1020 0.037 Uiso 1 1 calc R
C365 C 0.9507(2) 0.48892(19) 0.20159(19) 0.0385(7) Uani 1 1 d .
H36C H 0.9633 0.5262 0.2270 0.046 Uiso 1 1 calc R
C333 C 0.9444(2) -0.07124(18) 0.41423(17) 0.0336(6) Uani 1 1 d .
H33E H 0.9583 -0.1391 0.4302 0.050 Uiso 1 1 calc R
H33F H 0.8716 -0.0387 0.4182 0.050 Uiso 1 1 calc R
H33G H 0.9590 -0.0500 0.4543 0.050 Uiso 1 1 calc R
C364 C 0.9117(2) 0.53056(19) 0.13100(19) 0.0372(7) Uani 1 1 d .
H36D H 0.8979 0.5957 0.1092 0.045 Uiso 1 1 calc R
C363 C 0.8936(2) 0.47477(19) 0.09297(19) 0.0361(7) Uani 1 1 d .
H36E H 0.8694 0.5021 0.0443 0.043 Uiso 1 1 calc R
C312 C 0.7597(2) 0.0973(2) 0.18685(18) 0.0368(7) Uani 1 1 d .
H31B H 0.7039 0.1202 0.1649 0.044 Uiso 1 1 calc R
C322 C 1.2431(2) 0.0351(2) 0.37178(19) 0.0413(7) Uani 1 1 d .
H32C H 1.2914 0.0448 0.3869 0.050 Uiso 1 1 calc R
C313 C 0.8224(2) -0.0003(2) 0.20561(19) 0.0389(7) Uani 1 1 d .
H31C H 0.8155 -0.0538 0.1982 0.047 Uiso 1 1 calc R
C351 C 0.7537(2) 0.1925(2) 0.40983(19) 0.0399(7) Uani 1 1 d .
H35D H 0.7063 0.2052 0.4685 0.060 Uiso 1 1 calc R
H35E H 0.7395 0.1470 0.3931 0.060 Uiso 1 1 calc R
H35F H 0.7438 0.2510 0.3679 0.060 Uiso 1 1 calc R
C342 C 1.2017(3) 0.1103(3) 0.1212(2) 0.0641(11) Uani 1 1 d .
H34A H 1.2547 0.0913 0.0661 0.096 Uiso 1 1 calc R
H34B H 1.2319 0.0830 0.1683 0.096 Uiso 1 1 calc R
H34C H 1.1752 0.1790 0.1154 0.096 Uiso 1 1 calc R
C341 C 1.0726(3) 0.1102(3) 0.0676(2) 0.0635(11) Uani 1 1 d .
H34D H 1.1291 0.0906 0.0141 0.095 Uiso 1 1 calc R
H34E H 1.0422 0.1789 0.0594 0.095 Uiso 1 1 calc R
H34F H 1.0195 0.0835 0.0803 0.095 Uiso 1 1 calc R
O1S O 0.4399(3) 0.1326(3) 0.7624(2) 0.1042(11) Uani 1 1 d .
C11S C 0.4820(5) -0.0331(4) 0.8170(4) 0.125(2) Uani 1 1 d .
H11D H 0.5015 -0.0802 0.8654 0.188 Uiso 1 1 calc R
H11E H 0.5363 -0.0491 0.7614 0.188 Uiso 1 1 calc R
H11F H 0.4168 -0.0322 0.8170 0.188 Uiso 1 1 calc R
C14S C 0.4097(5) 0.2935(4) 0.6929(4) 0.139(2) Uani 1 1 d .
H14F H 0.4068 0.3540 0.6989 0.209 Uiso 1 1 calc R
H14G H 0.3428 0.2996 0.6923 0.209 Uiso 1 1 calc R
H14H H 0.4637 0.2744 0.6382 0.209 Uiso 1 1 calc R
C12S C 0.4693(7) 0.0586(5) 0.8276(4) 0.161(3) Uani 1 1 d .
H12D H 0.4164 0.0725 0.8851 0.194 Uiso 1 1 calc R
H12E H 0.5353 0.0562 0.8285 0.194 Uiso 1 1 calc R
C13S C 0.4337(6) 0.2223(4) 0.7671(5) 0.145(3) Uani 1 1 d .
H13H H 0.5004 0.2178 0.7684 0.174 Uiso 1 1 calc R
H13I H 0.3795 0.2425 0.8222 0.174 Uiso 1 1 calc R
C22S C 1.4655(5) -0.0488(4) 0.4669(5) 0.120(2) Uani 1 1 d .
C21S C 1.5686(5) -0.0425(4) 0.4221(5) 0.104(2) Uani 1 1 d .
C23S C 1.6006(5) 0.0067(4) 0.4580(5) 0.121(3) Uani 1 1 d .
N2S N 1.6253(6) -0.0811(5) 0.3685(5) 0.065(2) Uani 0.50 1 d P
H35 H 0.8670(17) 0.1026(17) 0.4486(15) 0.014(6) Uiso 1 1 d .
H34 H 1.137(2) 0.0205(19) 0.1433(17) 0.025(8) Uiso 1 1 d .

loop_
_atom_site_aniso_label
_atom_site_aniso_U_11
_atom_site_aniso_U_22
_atom_site_aniso_U_33
_atom_site_aniso_U_23
_atom_site_aniso_U_13
_atom_site_aniso_U_12
Ti1 0.0240(2) 0.0202(2) 0.0227(2) -0.00352(19) -0.00849(19) -0.00501(18)
Ti2 0.0221(2) 0.0231(2) 0.0305(3) -0.0009(2) -0.0101(2) -0.00594(19)
N24 0.0241(11) 0.0234(11) 0.0279(12) -0.0054(9) -0.0070(9) -0.0063(9)
N14 0.0242(11) 0.0279(12) 0.0242(12) -0.0056(9) -0.0081(9) -0.0075(9)
N11 0.0268(12) 0.0235(11) 0.0255(12) -0.0011(9) -0.0101(10) -0.0068(9)
N13 0.0317(12) 0.0231(11) 0.0229(11) -0.0045(9) -0.0091(10) -0.0075(9)
N22 0.0239(12) 0.0287(12) 0.0370(13) -0.0002(10) -0.0110(10) -0.0086(10)
N12 0.0278(12) 0.0256(11) 0.0299(12) -0.0064(10) -0.0089(10) -0.0081(9)
N23 0.0226(11) 0.0272(12) 0.0359(13) -0.0011(10) -0.0087(10) -0.0071(9)
N21 0.0277(12) 0.0275(12) 0.0322(13) 0.0000(10) -0.0117(10) -0.0106(10)
C124 0.0300(14) 0.0227(13) 0.0266(14) -0.0063(11) -0.0056(12) -0.0057(11)
C211 0.0253(14) 0.0334(15) 0.0341(16) -0.0048(12) -0.0119(12) -0.0079(12)
C132 0.0364(15) 0.0223(13) 0.0234(14) 0.0010(11) -0.0105(12) -0.0081(11)
C114 0.0332(15) 0.0203(13) 0.0301(15) -0.0006(11) -0.0152(12) -0.0096(11)
C141 0.0332(15) 0.0255(14) 0.0301(15) -0.0077(12) -0.0132(13) -0.0006(12)
C111 0.0295(15) 0.0280(14) 0.0275(15) -0.0030(11) -0.0066(12) -0.0093(11)
C112 0.0263(15) 0.0293(15) 0.0434(18) -0.0075(13) -0.0059(13) -0.0089(12)
C121 0.0272(15) 0.0314(15) 0.0403(17) -0.0150(13) -0.0088(13) -0.0068(12)
C123 0.0356(16) 0.0240(14) 0.0371(16) -0.0070(12) -0.0034(13) -0.0092(12)
C241 0.0346(15) 0.0227(13) 0.0245(14) -0.0001(11) -0.0107(12) -0.0076(11)
C214 0.0337(16) 0.0293(15) 0.0332(16) 0.0002(12) -0.0107(13) -0.0122(12)
C133 0.0447(17) 0.0336(16) 0.0245(15) -0.0073(12) -0.0113(13) -0.0070(13)
C231 0.0369(16) 0.0349(16) 0.0407(17) 0.0076(13) -0.0170(14) -0.0104(13)
C122 0.0294(15) 0.0326(16) 0.0489(19) -0.0175(14) -0.0016(14) -0.0122(12)
C113 0.0300(15) 0.0263(14) 0.0486(19) -0.0049(13) -0.0195(14) -0.0078(12)
C131 0.0399(16) 0.0294(15) 0.0325(16) -0.0012(12) -0.0210(13) -0.0104(12)
C212 0.0284(15) 0.0432(17) 0.0345(16) -0.0093(13) -0.0066(12) -0.0176(13)
C224 0.0255(15) 0.0355(16) 0.0429(17) -0.0009(13) -0.0140(13) -0.0084(12)
C222 0.0298(16) 0.0379(17) 0.0506(19) -0.0055(14) -0.0057(14) -0.0166(13)
C221 0.0321(16) 0.0282(15) 0.0393(17) -0.0013(13) -0.0073(13) -0.0096(12)
C242 0.0355(16) 0.0355(16) 0.0353(16) -0.0092(13) -0.0064(13) -0.0086(13)
C243 0.053(2) 0.0365(18) 0.0417(19) -0.0152(15) -0.0036(16) -0.0020(15)
C213 0.0423(17) 0.0333(16) 0.0391(17) 0.0055(13) -0.0137(14) -0.0203(13)
C223 0.0242(15) 0.0484(19) 0.054(2) -0.0047(15) -0.0168(14) -0.0102(13)
C146 0.0503(19) 0.0369(17) 0.0302(16) -0.0103(13) -0.0116(14) -0.0066(14)
C246 0.0436(18) 0.0419(18) 0.0456(19) -0.0149(15) -0.0065(15) -0.0189(14)
C142 0.0418(18) 0.0455(18) 0.0454(19) -0.0152(15) -0.0220(15) -0.0055(14)
C232 0.0330(17) 0.0447(18) 0.053(2) 0.0037(15) -0.0226(15) -0.0099(14)
C233 0.0433(18) 0.0331(17) 0.050(2) -0.0067(15) -0.0124(15) -0.0017(14)
C145 0.085(3) 0.0388(19) 0.0316(18) -0.0044(14) -0.0228(18) -0.0075(18)
C143 0.061(2) 0.053(2) 0.066(3) -0.0227(19) -0.043(2) 0.0036(18)
C245 0.077(3) 0.056(2) 0.065(2) -0.0184(19) -0.016(2) -0.040(2)
C244 0.082(3) 0.0403(19) 0.054(2) -0.0245(17) -0.009(2) -0.0212(19)
C144 0.098(3) 0.046(2) 0.052(2) -0.0171(18) -0.053(2) 0.012(2)
Ti3 0.0296(3) 0.0192(2) 0.0288(3) -0.00312(19) -0.0129(2) -0.00677(19)
N36 0.0322(12) 0.0235(11) 0.0281(12) -0.0044(9) -0.0131(10) -0.0078(9)
N35 0.0293(12) 0.0204(12) 0.0314(13) 0.0003(10) -0.0141(10) -0.0050(9)
N31 0.0379(13) 0.0246(12) 0.0365(13) -0.0033(10) -0.0203(11) -0.0088(10)
N34 0.0420(15) 0.0221(13) 0.0342(14) -0.0030(11) -0.0110(11) -0.0069(11)
N33 0.0294(12) 0.0211(11) 0.0268(12) -0.0021(9) -0.0094(10) -0.0060(9)
N32 0.0297(12) 0.0262(12) 0.0332(13) -0.0041(10) -0.0123(10) -0.0068(10)
C361 0.0223(13) 0.0218(13) 0.0279(14) -0.0036(11) -0.0059(11) -0.0072(10)
C332 0.0319(15) 0.0214(13) 0.0303(15) -0.0003(11) -0.0093(12) -0.0027(11)
C314 0.0375(16) 0.0260(14) 0.0323(15) -0.0052(12) -0.0123(13) -0.0119(12)
C324 0.0291(15) 0.0280(14) 0.0256(14) -0.0005(11) -0.0072(12) -0.0077(11)
C321 0.0338(16) 0.0357(16) 0.0377(16) -0.0068(13) -0.0116(13) -0.0144(13)
C331 0.0422(17) 0.0275(15) 0.0379(16) -0.0052(12) -0.0130(14) -0.0142(13)
C311 0.0377(16) 0.0312(15) 0.0325(16) -0.0040(12) -0.0150(13) -0.0089(13)
C352 0.0421(17) 0.0311(15) 0.0350(16) -0.0093(13) -0.0136(14) -0.0099(13)
C366 0.0414(16) 0.0294(15) 0.0298(15) 0.0002(12) -0.0166(13) -0.0153(12)
C323 0.0283(15) 0.0405(17) 0.0347(16) 0.0018(13) -0.0131(13) -0.0036(13)
C362 0.0361(16) 0.0310(15) 0.0288(15) -0.0033(12) -0.0124(12) -0.0133(12)
C365 0.0499(18) 0.0293(15) 0.0426(18) -0.0068(13) -0.0135(15) -0.0204(14)
C333 0.0359(16) 0.0224(14) 0.0339(16) 0.0013(12) -0.0073(13) -0.0103(12)
C364 0.0390(17) 0.0217(14) 0.0433(18) 0.0032(13) -0.0115(14) -0.0113(12)
C363 0.0357(16) 0.0324(16) 0.0342(16) 0.0065(13) -0.0163(13) -0.0098(13)
C312 0.0344(16) 0.0476(18) 0.0332(16) -0.0054(13) -0.0142(13) -0.0161(14)
C322 0.0301(16) 0.055(2) 0.0391(17) -0.0045(15) -0.0128(14) -0.0158(14)
C313 0.0474(18) 0.0402(17) 0.0386(17) -0.0086(14) -0.0140(14) -0.0222(14)
C351 0.0298(16) 0.0463(18) 0.0378(17) -0.0086(14) -0.0105(13) -0.0072(13)
C342 0.062(2) 0.062(2) 0.060(2) -0.0237(19) 0.0140(18) -0.0382(19)
C341 0.068(2) 0.067(2) 0.0285(18) -0.0070(16) -0.0181(17) 0.0035(19)
O1S 0.138(3) 0.104(3) 0.102(3) 0.006(2) -0.059(2) -0.067(2)
C11S 0.134(5) 0.116(5) 0.115(4) 0.032(4) -0.038(4) -0.070(4)
C14S 0.178(6) 0.088(4) 0.192(7) 0.020(4) -0.121(6) -0.054(4)
C12S 0.313(10) 0.124(5) 0.129(5) 0.034(4) -0.149(7) -0.113(6)
C13S 0.227(8) 0.101(5) 0.185(7) -0.003(4) -0.135(6) -0.075(5)
C22S 0.110(5) 0.074(4) 0.209(7) 0.061(4) -0.127(5) -0.047(3)
C21S 0.097(5) 0.063(3) 0.166(6) 0.054(3) -0.098(4) -0.037(3)
C23S 0.111(5) 0.072(4) 0.213(8) 0.066(4) -0.125(5) -0.054(4)
N2S 0.059(5) 0.066(5) 0.065(5) -0.011(4) -0.018(4) -0.020(4)

loop_
_atom_type_symbol
_atom_type_description
_atom_type_scat_dispersion_real
_atom_type_scat_dispersion_imag
_atom_type_scat_source
C C 0.0033 0.0016 'International Tables Vol C Tables 4.2.6.8 and 6.1.1.4'
H H 0.0000 0.0000 'International Tables Vol C Tables 4.2.6.8 and 6.1.1.4'
N N 0.0061 0.0033 'International Tables Vol C Tables 4.2.6.8 and 6.1.1.4'
Ti Ti 0.2776 0.4457 'International Tables Vol C Tables 4.2.6.8 and 6.1.1.4'
O O 0.0106 0.0060 'International Tables Vol C Tables 4.2.6.8 and 6.1.1.4'

loop_
_geom_angle_atom_site_label_1
_geom_angle_atom_site_label_2
_geom_angle_atom_site_label_3
_geom_angle
_geom_angle_site_symmetry_1
N14 Ti1 N24 88.09(10) .
N14 Ti1 N11 103.66(9) .
N24 Ti1 N11 113.38(9) .
N14 Ti1 N12 100.60(9) .
N24 Ti1 N12 121.22(9) .
N11 Ti1 N12 120.26(9) .
N14 Ti1 N13 176.47(8) .
N24 Ti1 N13 94.75(9) .
N11 Ti1 N13 77.16(8) .
N12 Ti1 N13 76.12(8) .
N14 Ti1 Ti2 45.20(7) .
N24 Ti1 Ti2 42.89(7) .
N11 Ti1 Ti2 115.99(7) .
N12 Ti1 Ti2 119.83(6) .
N13 Ti1 Ti2 137.61(6) .
N24 Ti2 N14 83.21(9) .
N24 Ti2 N21 101.11(9) .
N14 Ti2 N21 103.41(9) .
N24 Ti2 N22 99.38(9) .
N14 Ti2 N22 102.61(9) .
N21 Ti2 N22 148.46(9) .
N24 Ti2 N23 136.41(9) .
N14 Ti2 N23 140.34(8) .
N21 Ti2 N23 74.91(8) .
N22 Ti2 N23 73.70(9) .
N24 Ti2 C141 117.84(9) .
N14 Ti2 C141 34.66(8) .
N21 Ti2 C141 96.91(9) .
N22 Ti2 C141 94.41(10) .
N23 Ti2 C141 105.68(9) .
N24 Ti2 Ti1 42.21(6) .
N14 Ti2 Ti1 41.01(6) .
N21 Ti2 Ti1 106.26(7) .
N22 Ti2 Ti1 105.05(7) .
N23 Ti2 Ti1 178.18(6) .
C141 Ti2 Ti1 75.65(7) .
N24 Ti2 C146 127.92(8) .
N14 Ti2 C146 51.27(8) .
N21 Ti2 C146 71.76(9) .
N22 Ti2 C146 112.72(9) .
N23 Ti2 C146 92.78(8) .
C141 Ti2 C146 25.91(8) .
Ti1 Ti2 C146 88.93(6) .
C241 N24 Ti1 150.35(17) .
C241 N24 Ti2 113.11(16) .
Ti1 N24 Ti2 94.90(10) .
C141 N14 Ti1 174.01(17) .
C141 N14 Ti2 91.80(15) .
Ti1 N14 Ti2 93.80(9) .
C111 N11 C114 105.4(2) .
C111 N11 Ti1 133.55(18) .
C114 N11 Ti1 119.65(17) .
C133 N13 C131 111.7(2) .
C133 N13 C132 109.3(2) .
C131 N13 C132 109.6(2) .
C133 N13 Ti1 114.64(15) .
C131 N13 Ti1 106.89(15) .
C132 N13 Ti1 104.53(14) .
C224 N22 C221 105.9(2) .
C224 N22 Ti2 121.71(18) .
C221 N22 Ti2 131.33(18) .
C121 N12 C124 105.9(2) .
C121 N12 Ti1 135.80(18) .
C124 N12 Ti1 118.26(17) .
C232 N23 C231 112.6(2) .
C232 N23 C233 109.6(2) .
C231 N23 C233 108.8(2) .
C232 N23 Ti2 109.18(16) .
C231 N23 Ti2 109.79(16) .
C233 N23 Ti2 106.74(17) .
C211 N21 C214 105.6(2) .
C211 N21 Ti2 133.23(17) .
C214 N21 Ti2 121.16(17) .
C123 C124 N12 110.5(2) .
C123 C124 C132 133.0(2) .
N12 C124 C132 116.4(2) .
C212 C211 N21 109.6(2) .
C212 C211 H21A 125.2 .
N21 C211 H21A 125.2 .
C124 C132 N13 108.1(2) .
C124 C132 H13A 110.1 .
N13 C132 H13A 110.1 .
C124 C132 H13B 110.1 .
N13 C132 H13B 110.1 .
H13A C132 H13B 108.4 .
C113 C114 N11 110.5(2) .
C113 C114 C131 133.7(2) .
N11 C114 C131 115.5(2) .
C142 C141 N14 120.7(2) .
C142 C141 C146 119.0(3) .
N14 C141 C146 120.2(2) .
C142 C141 Ti2 108.66(18) .
N14 C141 Ti2 53.54(12) .
C146 C141 Ti2 103.95(18) .
C112 C111 N11 110.0(2) .
C112 C111 H11A 125.0 .
N11 C111 H11A 125.0 .
C111 C112 C113 107.2(2) .
C111 C112 H11B 126.4 .
C113 C112 H11B 126.4 .
C122 C121 N12 110.0(2) .
C122 C121 H12A 125.0 .
N12 C121 H12A 125.0 .
C124 C123 C122 106.5(2) .
C124 C123 H12B 126.7 .
C122 C123 H12B 126.7 .
C246 C241 C242 119.4(3) .
C246 C241 N24 120.3(2) .
C242 C241 N24 120.3(2) .
C213 C214 N21 110.3(2) .
C213 C214 C231 133.9(3) .
N21 C214 C231 115.4(2) .
N13 C133 H13C 109.5 .
N13 C133 H13D 109.5 .
H13C C133 H13D 109.5 .
N13 C133 H13E 109.5 .
H13C C133 H13E 109.5 .
H13D C133 H13E 109.5 .
N23 C231 C214 106.4(2) .
N23 C231 H23A 110.5 .
C214 C231 H23A 110.5 .
N23 C231 H23B 110.5 .
C214 C231 H23B 110.5 .
H23A C231 H23B 108.6 .
C121 C122 C123 107.1(2) .
C121 C122 H12C 126.5 .
C123 C122 H12C 126.5 .
C114 C113 C112 106.8(2) .
C114 C113 H11C 126.6 .
C112 C113 H11C 126.6 .
N13 C131 C114 108.4(2) .
N13 C131 H13F 110.0 .
C114 C131 H13F 110.0 .
N13 C131 H13G 110.0 .
C114 C131 H13G 110.0 .
H13F C131 H13G 108.4 .
C211 C212 C213 107.7(2) .
C211 C212 H21B 126.2 .
C213 C212 H21B 126.2 .
C223 C224 N22 110.4(2) .
C223 C224 C232 134.9(3) .
N22 C224 C232 114.6(2) .
C221 C222 C223 107.1(3) .
C221 C222 H22A 126.4 .
C223 C222 H22A 126.4 .
C222 C221 N22 109.7(2) .
C222 C221 H22B 125.2 .
N22 C221 H22B 125.2 .
C243 C242 C241 120.0(3) .
C243 C242 H24A 120.0 .
C241 C242 H24A 120.0 .
C244 C243 C242 120.5(3) .
C244 C243 H24B 119.7 .
C242 C243 H24B 119.7 .
C214 C213 C212 106.7(2) .
C214 C213 H21C 126.6 .
C212 C213 H21C 126.6 .
C224 C223 C222 106.9(3) .
C224 C223 H22C 126.6 .
C222 C223 H22C 126.6 .
C145 C146 C141 119.3(3) .
C145 C146 Ti2 132.0(2) .
C141 C146 Ti2 50.15(14) .
C145 C146 H14A 120.3 .
C141 C146 H14A 120.3 .
Ti2 C146 H14A 88.4 .
C241 C246 C245 119.8(3) .
C241 C246 H24C 120.1 .
C245 C246 H24C 120.1 .
C143 C142 C141 119.9(3) .
C143 C142 H14B 120.0 .
C141 C142 H14B 120.0 .
N23 C232 C224 107.3(2) .
N23 C232 H23C 110.3 .
C224 C232 H23C 110.3 .
N23 C232 H23D 110.3 .
C224 C232 H23D 110.3 .
H23C C232 H23D 108.5 .
N23 C233 H23E 109.5 .
N23 C233 H23F 109.5 .
H23E C233 H23F 109.5 .
N23 C233 H23G 109.5 .
H23E C233 H23G 109.5 .
H23F C233 H23G 109.5 .
C144 C145 C146 120.7(3) .
C144 C145 H14C 119.6 .
C146 C145 H14C 119.6 .
C144 C143 C142 120.4(3) .
C144 C143 H14D 119.8 .
C142 C143 H14D 119.8 .
C244 C245 C246 120.3(3) .
C244 C245 H24D 119.8 .
C246 C245 H24D 119.8 .
C243 C244 C245 119.9(3) .
C243 C244 H24E 120.0 .
C245 C244 H24E 120.0 .
C143 C144 C145 120.5(3) .
C143 C144 H14E 119.8 .
C145 C144 H14E 119.8 .
N36 Ti3 N31 103.85(10) .
N36 Ti3 N32 107.59(10) .
N31 Ti3 N32 148.41(9) .
N36 Ti3 N35 90.99(10) .
N31 Ti3 N35 92.83(9) .
N32 Ti3 N35 89.79(9) .
N36 Ti3 N34 91.27(10) .
N31 Ti3 N34 89.31(9) .
N32 Ti3 N34 86.89(9) .
N35 Ti3 N34 176.43(9) .
N36 Ti3 N33 176.73(9) .
N31 Ti3 N33 74.19(8) .
N32 Ti3 N33 74.26(8) .
N35 Ti3 N33 91.72(9) .
N34 Ti3 N33 86.11(9) .
C361 N36 Ti3 177.89(19) .
C351 N35 C352 109.0(2) .
C351 N35 Ti3 113.19(17) .
C352 N35 Ti3 111.29(16) .
C351 N35 H35 105.1(15) .
C352 N35 H35 107.3(15) .
Ti3 N35 H35 110.7(15) .
C311 N31 C314 105.5(2) .
C311 N31 Ti3 133.96(18) .
C314 N31 Ti3 120.35(17) .
C341 N34 C342 110.2(3) .
C341 N34 Ti3 112.34(19) .
C342 N34 Ti3 111.32(19) .
C341 N34 H34 101(2) .
C342 N34 H34 109(2) .
Ti3 N34 H34 112(2) .
C333 N33 C332 109.0(2) .
C333 N33 C331 109.7(2) .
C332 N33 C331 112.7(2) .
C333 N33 Ti3 112.75(15) .
C332 N33 Ti3 106.65(15) .
C331 N33 Ti3 106.13(15) .
C321 N32 C324 105.2(2) .
C321 N32 Ti3 134.00(18) .
C324 N32 Ti3 120.16(17) .
N36 C361 C362 121.1(2) .
N36 C361 C366 121.1(2) .
C362 C361 C366 117.7(2) .
N33 C332 C324 109.7(2) .
N33 C332 H33A 109.7 .
C324 C332 H33A 109.7 .
N33 C332 H33B 109.7 .
C324 C332 H33B 109.7 .
H33A C332 H33B 108.2 .
C313 C314 N31 110.7(2) .
C313 C314 C331 131.9(2) .
N31 C314 C331 117.1(2) .
C323 C324 N32 110.3(2) .
C323 C324 C332 132.0(2) .
N32 C324 C332 117.1(2) .
C322 C321 N32 110.7(3) .
C322 C321 H32A 124.7 .
N32 C321 H32A 124.7 .
N33 C331 C314 108.9(2) .
N33 C331 H33C 109.9 .
C314 C331 H33C 109.9 .
N33 C331 H33D 109.9 .
C314 C331 H33D 109.9 .
H33C C331 H33D 108.3 .
C312 C311 N31 110.8(2) .
C312 C311 H31A 124.6 .
N31 C311 H31A 124.6 .
N35 C352 H35A 109.5 .
N35 C352 H35B 109.5 .
H35A C352 H35B 109.5 .
N35 C352 H35C 109.5 .
H35A C352 H35C 109.5 .
H35B C352 H35C 109.5 .
C365 C366 C361 120.8(3) .
C365 C366 H36A 119.6 .
C361 C366 H36A 119.6 .
C324 C323 C322 107.0(2) .
C324 C323 H32B 126.5 .
C322 C323 H32B 126.5 .
C363 C362 C361 121.2(3) .
C363 C362 H36B 119.4 .
C361 C362 H36B 119.4 .
C366 C365 C364 120.4(3) .
C366 C365 H36C 119.8 .
C364 C365 H36C 119.8 .
N33 C333 H33E 109.5 .
N33 C333 H33F 109.5 .
H33E C333 H33F 109.5 .
N33 C333 H33G 109.5 .
H33E C333 H33G 109.5 .
H33F C333 H33G 109.5 .
C363 C364 C365 119.7(2) .
C363 C364 H36D 120.2 .
C365 C364 H36D 120.2 .
C362 C363 C364 120.2(3) .
C362 C363 H36E 119.9 .
C364 C363 H36E 119.9 .
C311 C312 C313 106.3(2) .
C311 C312 H31B 126.9 .
C313 C312 H31B 126.9 .
C321 C322 C323 106.8(3) .
C321 C322 H32C 126.6 .
C323 C322 H32C 126.6 .
C314 C313 C312 106.7(2) .
C314 C313 H31C 126.6 .
C312 C313 H31C 126.6 .
N35 C351 H35D 109.5 .
N35 C351 H35E 109.5 .
H35D C351 H35E 109.5 .
N35 C351 H35F 109.5 .
H35D C351 H35F 109.5 .
H35E C351 H35F 109.5 .
N34 C342 H34A 109.5 .
N34 C342 H34B 109.5 .
H34A C342 H34B 109.5 .
N34 C342 H34C 109.5 .
H34A C342 H34C 109.5 .
H34B C342 H34C 109.5 .
N34 C341 H34D 109.5 .
N34 C341 H34E 109.5 .
H34D C341 H34E 109.5 .
N34 C341 H34F 109.5 .
H34D C341 H34F 109.5 .
H34E C341 H34F 109.5 .
C12S O1S C13S 116.6(4) .
C12S C11S H11D 109.5 .
C12S C11S H11E 109.5 .
H11D C11S H11E 109.5 .
C12S C11S H11F 109.5 .
H11D C11S H11F 109.5 .
H11E C11S H11F 109.5 .
C13S C14S H14F 109.5 .
C13S C14S H14G 109.5 .
H14F C14S H14G 109.5 .
C13S C14S H14H 109.5 .
H14F C14S H14H 109.5 .
H14G C14S H14H 109.5 .
O1S C12S C11S 114.9(5) .
O1S C12S H12D 108.5 .
C11S C12S H12D 108.5 .
O1S C12S H12E 108.5 .
C11S C12S H12E 108.5 .
H12D C12S H12E 107.5 .
O1S C13S C14S 112.5(5) .
O1S C13S H13H 109.1 .
C14S C13S H13H 109.1 .
O1S C13S H13I 109.1 .
C14S C13S H13I 109.1 .
H13H C13S H13I 107.8 .
C23S C22S C21S 120.5(6) 2_856
N2S C21S C23S 119.1(8) .
N2S C21S C22S 122.5(8) .
C23S C21S C22S 117.9(6) .
C22S C23S C21S 121.6(6) 2_856

loop_
_geom_bond_atom_site_label_1
_geom_bond_atom_site_label_2
_geom_bond_distance
_geom_bond_site_symmetry_2
Ti1 N14 1.843(2) .
Ti1 N24 1.890(2) .
Ti1 N11 2.005(2) .
Ti1 N12 2.038(2) .
Ti1 N13 2.310(2) .
Ti1 Ti2 2.8028(13) .
Ti2 N24 1.915(2) .
Ti2 N14 1.993(2) .
Ti2 N21 2.016(2) .
Ti2 N22 2.017(2) .
Ti2 N23 2.275(2) .
Ti2 C141 2.477(3) .
Ti2 C146 3.131(3) .
N24 C241 1.412(3) .
N14 C141 1.409(3) .
N11 C111 1.388(3) .
N11 C114 1.391(3) .
N13 C133 1.480(3) .
N13 C131 1.484(3) .
N13 C132 1.498(3) .
N22 C224 1.384(3) .
N22 C221 1.384(3) .
N12 C121 1.384(3) .
N12 C124 1.387(3) .
N23 C232 1.482(3) .
N23 C231 1.486(3) .
N23 C233 1.490(4) .
N21 C211 1.388(3) .
N21 C214 1.395(3) .
C124 C123 1.368(4) .
C124 C132 1.491(4) .
C211 C212 1.366(4) .
C211 H21A 0.9300 .
C132 H13A 0.9700 .
C132 H13B 0.9700 .
C114 C113 1.360(4) .
C114 C131 1.498(4) .
C141 C142 1.405(4) .
C141 C146 1.410(4) .
C111 C112 1.366(4) .
C111 H11A 0.9300 .
C112 C113 1.414(4) .
C112 H11B 0.9300 .
C121 C122 1.373(4) .
C121 H12A 0.9300 .
C123 C122 1.419(4) .
C123 H12B 0.9300 .
C241 C246 1.390(4) .
C241 C242 1.399(4) .
C214 C213 1.358(4) .
C214 C231 1.499(4) .
C133 H13C 0.9600 .
C133 H13D 0.9600 .
C133 H13E 0.9600 .
C231 H23A 0.9700 .
C231 H23B 0.9700 .
C122 H12C 0.9300 .
C113 H11C 0.9300 .
C131 H13F 0.9700 .
C131 H13G 0.9700 .
C212 C213 1.410(4) .
C212 H21B 0.9300 .
C224 C223 1.358(4) .
C224 C232 1.508(4) .
C222 C221 1.369(4) .
C222 C223 1.412(4) .
C222 H22A 0.9300 .
C221 H22B 0.9300 .
C242 C243 1.385(4) .
C242 H24A 0.9300 .
C243 C244 1.373(5) .
C243 H24B 0.9300 .
C213 H21C 0.9300 .
C223 H22C 0.9300 .
C146 C145 1.390(4) .
C146 H14A 0.9300 .
C246 C245 1.391(4) .
C246 H24C 0.9300 .
C142 C143 1.387(4) .
C142 H14B 0.9300 .
C232 H23C 0.9700 .
C232 H23D 0.9700 .
C233 H23E 0.9600 .
C233 H23F 0.9600 .
C233 H23G 0.9600 .
C145 C144 1.374(5) .
C145 H14C 0.9300 .
C143 C144 1.374(5) .
C143 H14D 0.9300 .
C245 C244 1.387(5) .
C245 H24D 0.9300 .
C244 H24E 0.9300 .
C144 H14E 0.9300 .
Ti3 N36 1.732(2) .
Ti3 N31 2.069(2) .
Ti3 N32 2.076(2) .
Ti3 N35 2.278(2) .
Ti3 N34 2.290(3) .
Ti3 N33 2.391(2) .
N36 C361 1.389(3) .
N35 C351 1.477(3) .
N35 C352 1.481(3) .
N35 H35 0.85(2) .
N31 C311 1.382(3) .
N31 C314 1.384(3) .
N34 C341 1.475(4) .
N34 C342 1.481(4) .
N34 H34 0.78(3) .
N33 C333 1.470(3) .
N33 C332 1.482(3) .
N33 C331 1.488(3) .
N32 C321 1.387(3) .
N32 C324 1.395(3) .
C361 C362 1.399(4) .
C361 C366 1.405(3) .
C332 C324 1.498(4) .
C332 H33A 0.9700 .
C332 H33B 0.9700 .
C314 C313 1.368(4) .
C314 C331 1.503(4) .
C324 C323 1.369(4) .
C321 C322 1.369(4) .
C321 H32A 0.9300 .
C331 H33C 0.9700 .
C331 H33D 0.9700 .
C311 C312 1.374(4) .
C311 H31A 0.9300 .
C352 H35A 0.9600 .
C352 H35B 0.9600 .
C352 H35C 0.9600 .
C366 C365 1.383(4) .
C366 H36A 0.9300 .
C323 C322 1.414(4) .
C323 H32B 0.9300 .
C362 C363 1.383(4) .
C362 H36B 0.9300 .
C365 C364 1.383(4) .
C365 H36C 0.9300 .
C333 H33E 0.9600 .
C333 H33F 0.9600 .
C333 H33G 0.9600 .
C364 C363 1.383(4) .
C364 H36D 0.9300 .
C363 H36E 0.9300 .
C312 C313 1.424(4) .
C312 H31B 0.9300 .
C322 H32C 0.9300 .
C313 H31C 0.9300 .
C351 H35D 0.9600 .
C351 H35E 0.9600 .
C351 H35F 0.9600 .
C342 H34A 0.9600 .
C342 H34B 0.9600 .
C342 H34C 0.9600 .
C341 H34D 0.9600 .
C341 H34E 0.9600 .
C341 H34F 0.9600 .
O1S C12S 1.377(6) .
O1S C13S 1.387(5) .
C11S C12S 1.419(7) .
C11S H11D 0.9600 .
C11S H11E 0.9600 .
C11S H11F 0.9600 .
C14S C13S 1.439(7) .
C14S H14F 0.9600 .
C14S H14G 0.9600 .
C14S H14H 0.9600 .
C12S H12D 0.9700 .
C12S H12E 0.9700 .
C13S H13H 0.9700 .
C13S H13I 0.9700 .
C22S C23S 1.380(8) 2_856
C22S C21S 1.427(8) .
C21S N2S 1.072(8) .
C21S C23S 1.412(8) .
C23S C22S 1.380(8) 2_856
